data_4518657
loop_
_publ_author_name
'Qin, Jincheng'
'Liu, Zhifu'
'Ma, Mingsheng'
'Liu, Feng'
'Qi, Ze-Ming'
'Li, Yongxiang'

_publ_section_title
;
 Structure and Microwave Dielectric Properties of Gillespite-Type
 ACuSi<sub>4</sub>O<sub>10</sub> (A = Ca, Sr, Ba) Ceramics and
 Quantitative Prediction of the <i>Q</i> \\times <i>f</i> Value via
 Machine Learning.
;
_journal_issue 15
_journal_name_full 'ACS applied materials &amp; interfaces'
_journal_page_first 17817
_journal_page_last 17826
_journal_paper_doi 10.1021/acsami.1c01909
_journal_volume 13
_journal_year 2021
_chemical_formula_sum 'Ca0.8 Cu O10 Si4 Sr0.2'
_chemical_formula_weight 385.47
_space_group_IT_number 130
_space_group_name_Hall '-P 4a 2ac'
_space_group_name_H-M_alt 'P 4/n c c :2'
_symmetry_cell_setting tetragonal
_symmetry_space_group_name_H-M 'P 4/n c c :2'
_audit_creation_date 2020-01-06T11:05
_audit_creation_method 'from EXP file using GSAS2CIF'
_audit_update_record ' 2020-01-06T11:05  Initial CIF as created by GSAS2CIF'
_cell_angle_alpha 90.0
_cell_angle_beta 90.0
_cell_angle_gamma 90.0
_cell_formula_units_Z 4
_cell_length_a 7.31379(13)
_cell_length_b 7.31379
_cell_length_c 15.2284(4)
_cell_measurement_temperature 298
_cell_volume 814.59(3)
_computing_structure_refinement GSAS
_diffrn_ambient_temperature 298
_diffrn_measurement_device_type
;
Bruker D8 Advance
;
_pd_phase_name (Ca0.8Sr0.2)CuSi4O10
_refine_ls_goodness_of_fit_all 1.20
_refine_ls_matrix_type full
_refine_ls_number_parameters 58
_refine_ls_number_restraints 0
_refine_ls_shift/su_mean 1.32
_cod_data_source_file (Ca0.8Sr0.2)CuSi4O10.cif
_cod_data_source_block (Ca0.8Sr0.2)CuSi4O10
_cod_depositor_comments
;
The following automatic conversions were performed:

data item '_geom_angle_publ_flag' value 'N' was changed to 'n' in
accordance with the
/home/data/users/saulius/crontab/automatic-downloads/current/ACS/lib/dictionaries/cif_core.dic
dictionary named 'cif_core.dic' version 2.4.2 last updated on
2011-04-26 (166 times).

data item '_geom_bond_publ_flag' value 'N' was changed to 'n' in
accordance with the
/home/data/users/saulius/crontab/automatic-downloads/current/ACS/lib/dictionaries/cif_core.dic
dictionary named 'cif_core.dic' version 2.4.2 last updated on
2011-04-26 (49 times).

Automatic conversion script
Id: cif_fix_values 7556 2019-12-06 15:28:31Z antanas 
;
_cod_original_cell_volume 814.59(5)
_cod_original_formula_sum 'Ca0.80 Cu O10 Si4 Sr0.20'
_cod_database_code 4518657

loop_
_symmetry_equiv_pos_site_id
_symmetry_equiv_pos_as_xyz
1 +x,+y,+z
2 -y+1/2,+x,+z
3 -x+1/2,-y+1/2,+z
4 +y,-x+1/2,+z
5 -x+1/2,+y,+z+1/2
6 -y+1/2,-x+1/2,+z+1/2
7 +x,-y+1/2,+z+1/2
8 +y,+x,+z+1/2
-1 -x,-y,-z
-2 +y+1/2,-x,-z
-3 +x+1/2,+y+1/2,-z
-4 -y,+x+1/2,-z
-5 +x+1/2,-y,-z+1/2
-6 +y+1/2,+x+1/2,-z+1/2
-7 -x,+y+1/2,-z+1/2
-8 -y,-x,-z+1/2

loop_
_atom_site_type_symbol
_atom_site_label
_atom_site_fract_x
_atom_site_fract_y
_atom_site_fract_z
_atom_site_occupancy
_atom_site_thermal_displace_type
_atom_site_U_iso_or_equiv
_atom_site_symmetry_multiplicity
Ca Ca 0.25 0.75 0.0 0.8 Uiso 0.0001(22) 4
Cu Cu 0.25 0.25 0.08337(9) 1.0 Uiso 0.0208(10) 4
Si Si 0.50380(23) 0.92644(30) 0.14787(15) 1.0 Uiso 0.0217(8) 16
O O1 0.4618(4) 0.9618(4) 0.25 1.0 Uiso 0.0104(26) 8
O O2 0.7115(5) 0.0009(4) 0.12809(26) 1.0 Uiso 0.0222(16) 16
O O3 0.3596(5) 0.0083(5) 0.08311(20) 1.0 Uiso 0.0183(15) 16
Sr Sr 0.25 0.75 0.0 0.2 Uiso 0.071(10) 4

loop_
_atom_type_symbol
_atom_type_number_in_cell
Ca 3.2
Cu 4.0
Si 16.0
O 40.0
Sr 0.8

loop_
_geom_angle_atom_site_label_1
_geom_angle_atom_site_label_2
_geom_angle_atom_site_label_3
_geom_angle
_geom_angle_site_symmetry_1
_geom_angle_site_symmetry_2
_geom_angle_site_symmetry_3
_geom_angle_publ_flag
Si Ca Si 90.23(7) 1_555 . 3_565 n
Si Ca Si 91.31(4) 1_555 . -2_555 n
Si Ca Si 119.87(4) 1_555 . -4_655 n
Si Ca O2 30.08(8) 1_555 . 2_555 n
Si Ca O2 80.77(7) 1_555 . 4_565 n
Si Ca O2 100.21(8) 1_555 . -1_665 n
Si Ca O2 138.92(4) 1_555 . -3_454 n
Si Ca O3 28.27(7) 1_555 . 1_565 n
Si Ca O3 98.04(9) 1_555 . 3_555 n
Si Ca O3 117.74(3) 1_555 . -2_654 n
Si Ca O3 138.33(4) 1_555 . -4_554 n
Si Ca Si 103.06(4) 3_565 . -2_555 n
Si Ca Si 119.87(4) 3_565 . -4_655 n
Si Ca O2 80.77(7) 3_565 . 2_555 n
Si Ca O2 30.08(8) 3_565 . 4_565 n
Si Ca O2 148.05(8) 3_565 . -1_665 n
Si Ca O2 130.51(4) 3_565 . -3_454 n
Si Ca O3 98.04(9) 3_565 . 1_565 n
Si Ca O3 28.27(7) 3_565 . 3_555 n
Si Ca O3 131.84(4) 3_565 . -2_654 n
Si Ca O3 130.82(4) 3_565 . -4_554 n
Si Ca Si 124.44(4) -2_555 . -4_655 n
Si Ca O2 123.32(8) -2_454 . 2_555 n
Si Ca O2 137.32(8) -2_454 . 4_565 n
Si Ca O2 70.46(8) -2_454 . -1_665 n
Si Ca O2 22.11(1) -2_454 . -3_454 n
Si Ca O3 128.82(8) -2_554 . 1_565 n
Si Ca O3 103.02(8) -2_554 . 3_555 n
Si Ca O3 3.33(1) -2_554 . -2_654 n
Si Ca O3 42.30(1) -2_554 . -4_554 n
Si Ca O2 163.24(8) -4_554 . 2_555 n
Si Ca O2 109.93(8) -4_554 . 4_565 n
Si Ca O2 48.13(8) -4_554 . -1_665 n
Si Ca O2 27.72(1) -4_554 . -3_454 n
Si Ca O3 117.54(8) -4_654 . 1_565 n
Si Ca O3 125.36(8) -4_654 . 3_555 n
Si Ca O3 43.83(1) -4_654 . -2_654 n
Si Ca O3 4.01(1) -4_654 . -4_554 n
O2 Ca O2 86.77(17) 2_555 . 4_565 n
O2 Ca O2 121.88(10) 2_555 . -1_665 n
O2 Ca O2 136.27(8) 2_555 . -3_454 n
O2 Ca O3 58.34(12) 2_555 . 1_565 n
O2 Ca O3 76.22(12) 2_555 . 3_555 n
O2 Ca O3 103.76(8) 2_555 . -2_654 n
O2 Ca O3 143.46(8) 2_555 . -4_554 n
O2 Ca O2 121.88(10) 4_565 . -1_665 n
O2 Ca O2 136.27(8) 4_565 . -3_454 n
O2 Ca O3 76.22(12) 4_565 . 1_565 n
O2 Ca O3 58.34(12) 4_565 . 3_555 n
O2 Ca O3 158.19(8) 4_565 . -2_654 n
O2 Ca O3 129.72(8) 4_565 . -4_554 n
O2 Ca O2 49.51(8) -1_665 . -3_454 n
O2 Ca O3 79.32(11) -1_665 . 1_565 n
O2 Ca O3 161.50(14) -1_665 . 3_555 n
O2 Ca O3 68.77(8) -1_665 . -2_654 n
O2 Ca O3 42.09(8) -1_665 . -4_554 n
O2 Ca O3 115.76(8) -3_554 . 1_565 n
O2 Ca O3 122.16(8) -3_554 . 3_555 n
O2 Ca O3 18.86(1) -3_554 . -2_654 n
O2 Ca O3 29.95(2) -3_554 . -4_554 n
O3 Ca O3 116.67(15) 1_565 . 3_555 n
O3 Ca O3 125.56(8) 1_565 . -2_654 n
O3 Ca O3 121.39(8) 1_565 . -4_554 n
O3 Ca O3 105.11(8) 3_555 . -2_654 n
O3 Ca O3 121.39(8) 3_555 . -4_554 n
O3 Ca O3 43.43(2) -2_654 . -4_554 n
O3 Cu O3 89.9998(5) 1_555 . 2_555 n
O3 Cu O3 179.54(16) 1_555 . 3_555 n
O3 Cu O3 89.9998(5) 1_555 . 4_555 n
O3 Cu O3 89.9998(5) 2_555 . 3_555 n
O3 Cu O3 179.54(16) 2_555 . 4_555 n
O3 Cu O3 89.9998(5) 3_555 . 4_555 n
Ca Si O1 129.58(20) 1_555 . 1_555 n
Ca Si O2 122.88(22) 1_555 . 1_565 n
Ca Si O2 57.16(16) 1_555 . 2_555 n
Ca Si O3 46.93(18) 1_555 . 1_565 n
Ca Si Sr 0 1_555 . 1_555 n
O1 Si O2 107.53(26) 1_555 . 1_565 n
O1 Si O2 109.65(28) 1_555 . 2_555 n
O1 Si O3 114.85(18) 1_555 . 1_565 n
O1 Si Sr 129.58(20) 1_555 . 1_555 n
O2 Si O2 108.12(29) 1_565 . 2_555 n
O2 Si O3 112.43(26) 1_565 . 1_565 n
O2 Si Sr 122.88(22) 1_565 . 1_555 n
O2 Si O3 104.06(27) 2_555 . 1_565 n
O2 Si Sr 57.16(16) 2_555 . 1_555 n
O3 Si Sr 46.93(18) 1_565 . 1_555 n
Si O1 Si 145.19(12) 1_555 . -6_556 n
Ca O2 Si 117.12(24) 2_655 . 1_545 n
Ca O2 Si 92.76(18) 2_655 . 4_555 n
Ca O2 Sr 0 2_655 . 2_655 n
Si O2 Si 150.11(33) 1_545 . 4_555 n
Si O2 Sr 117.12(24) 1_545 . 2_655 n
Si O2 Sr 92.76(18) 4_555 . 2_655 n
Ca O3 Cu 125.27(17) 1_545 . 1_555 n
Ca O3 Si 104.80(22) 1_545 . 1_545 n
Ca O3 Sr 0 1_545 . 1_545 n
Cu O3 Si 128.76(28) 1_555 . 1_545 n
Cu O3 Sr 125.27(17) 1_555 . 1_545 n
Si O3 Sr 104.80(22) 1_545 . 1_545 n
Si Sr Si 90.23(7) 1_555 . 3_565 n
Si Sr Si 91.31(4) 1_555 . -2_555 n
Si Sr Si 119.87(4) 1_555 . -4_655 n
Si Sr O2 30.08(8) 1_555 . 2_555 n
Si Sr O2 80.77(7) 1_555 . 4_565 n
Si Sr O2 100.21(8) 1_555 . -1_665 n
Si Sr O2 138.92(4) 1_555 . -3_454 n
Si Sr O3 28.27(7) 1_555 . 1_565 n
Si Sr O3 98.04(9) 1_555 . 3_555 n
Si Sr O3 117.74(3) 1_555 . -2_654 n
Si Sr O3 138.33(4) 1_555 . -4_554 n
Si Sr Si 103.06(4) 3_565 . -2_555 n
Si Sr Si 119.87(4) 3_565 . -4_655 n
Si Sr O2 80.77(7) 3_565 . 2_555 n
Si Sr O2 30.08(8) 3_565 . 4_565 n
Si Sr O2 148.05(8) 3_565 . -1_665 n
Si Sr O2 130.51(4) 3_565 . -3_454 n
Si Sr O3 98.04(9) 3_565 . 1_565 n
Si Sr O3 28.27(7) 3_565 . 3_555 n
Si Sr O3 131.84(4) 3_565 . -2_654 n
Si Sr O3 130.82(4) 3_565 . -4_554 n
Si Sr Si 124.44(4) -2_555 . -4_655 n
Si Sr O2 123.32(8) -2_454 . 2_555 n
Si Sr O2 137.32(8) -2_454 . 4_565 n
Si Sr O2 70.46(8) -2_454 . -1_665 n
Si Sr O2 22.11(1) -2_454 . -3_454 n
Si Sr O3 128.82(8) -2_554 . 1_565 n
Si Sr O3 103.02(8) -2_554 . 3_555 n
Si Sr O3 3.33(1) -2_554 . -2_654 n
Si Sr O3 42.30(1) -2_554 . -4_554 n
Si Sr O2 163.24(8) -4_554 . 2_555 n
Si Sr O2 109.93(8) -4_554 . 4_565 n
Si Sr O2 48.13(8) -4_554 . -1_665 n
Si Sr O2 27.72(1) -4_554 . -3_454 n
Si Sr O3 117.54(8) -4_654 . 1_565 n
Si Sr O3 125.36(8) -4_654 . 3_555 n
Si Sr O3 43.83(1) -4_654 . -2_654 n
Si Sr O3 4.01(1) -4_654 . -4_554 n
O2 Sr O2 86.77(17) 2_555 . 4_565 n
O2 Sr O2 121.88(10) 2_555 . -1_665 n
O2 Sr O2 136.27(8) 2_555 . -3_454 n
O2 Sr O3 58.34(12) 2_555 . 1_565 n
O2 Sr O3 76.22(12) 2_555 . 3_555 n
O2 Sr O3 103.76(8) 2_555 . -2_654 n
O2 Sr O3 143.46(8) 2_555 . -4_554 n
O2 Sr O2 121.88(10) 4_565 . -1_665 n
O2 Sr O2 136.27(8) 4_565 . -3_454 n
O2 Sr O3 76.22(12) 4_565 . 1_565 n
O2 Sr O3 58.34(12) 4_565 . 3_555 n
O2 Sr O3 158.19(8) 4_565 . -2_654 n
O2 Sr O3 129.72(8) 4_565 . -4_554 n
O2 Sr O2 49.51(8) -1_665 . -3_454 n
O2 Sr O3 79.32(11) -1_665 . 1_565 n
O2 Sr O3 161.50(14) -1_665 . 3_555 n
O2 Sr O3 68.77(8) -1_665 . -2_654 n
O2 Sr O3 42.09(8) -1_665 . -4_554 n
O2 Sr O3 115.76(8) -3_554 . 1_565 n
O2 Sr O3 122.16(8) -3_554 . 3_555 n
O2 Sr O3 18.86(1) -3_554 . -2_654 n
O2 Sr O3 29.95(2) -3_554 . -4_554 n
O3 Sr O3 116.67(15) 1_565 . 3_555 n
O3 Sr O3 125.56(8) 1_565 . -2_654 n
O3 Sr O3 121.39(8) 1_565 . -4_554 n
O3 Sr O3 105.11(8) 3_555 . -2_654 n
O3 Sr O3 121.39(8) 3_555 . -4_554 n
O3 Sr O3 43.43(2) -2_654 . -4_554 n

loop_
_geom_bond_atom_site_label_1
_geom_bond_atom_site_label_2
_geom_bond_distance
_geom_bond_site_symmetry_1
_geom_bond_site_symmetry_2
_geom_bond_publ_flag
Ca Si 3.1909(22) . 1_555 n
Ca Si 3.1909(22) . 3_565 n
Ca Si 3.1909(22) . -2_465 n
Ca Si 3.1909(22) . -4_655 n
Ca O2 2.6840(34) . 2_555 n
Ca O2 2.6840(34) . 4_565 n
Ca O2 2.6840(34) . -1_665 n
Ca O2 2.6840(34) . -3_455 n
Ca O3 2.411(4) . 1_565 n
Ca O3 2.411(4) . 3_555 n
Ca O3 2.411(4) . -2_565 n
Ca O3 2.411(4) . -4_555 n
Cu O3 1.9409(35) . 1_555 n
Cu O3 1.9409(35) . 2_555 n
Cu O3 1.9409(35) . 3_555 n
Cu O3 1.9409(35) . 4_555 n
Si Ca 3.1909(22) . 1_555 n
Si O1 1.6062(23) . 1_555 n
Si O2 1.6412(35) . 1_565 n
Si O2 1.601(4) . 2_555 n
Si O3 1.5633(34) . 1_565 n
Si Sr 3.1909(22) . 1_555 n
Si Sr 3.7300(20) . 2_665 n
O1 Si 1.6062(23) . 1_555 n
O1 Si 1.6062(23) . -6_455 n
O2 Ca 2.6840(34) . 2_655 n
O2 Si 1.6412(35) . 1_545 n
O2 Si 1.601(4) . 4_555 n
O2 Sr 2.6840(34) . 2_655 n
O3 Ca 2.411(4) . 1_545 n
O3 Cu 1.9409(35) . 1_555 n
O3 Si 1.5633(34) . 1_545 n
O3 Sr 2.411(4) . 1_545 n
Sr Si 3.1909(22) . 1_555 n
Sr Si 3.7300(20) . 2_655 n
Sr Si 3.1909(22) . 3_565 n
Sr Si 3.7300(20) . 4_465 n
Sr Si 3.7300(20) . -1_675 n
Sr Si 3.1909(22) . -2_465 n
Sr Si 3.7300(20) . -3_445 n
Sr Si 3.1909(22) . -4_655 n
Sr O2 2.6840(34) . 2_555 n
Sr O2 2.6840(34) . 4_565 n
Sr O2 2.6840(34) . -1_665 n
Sr O2 2.6840(34) . -3_455 n
Sr O3 2.411(4) . 1_565 n
Sr O3 2.411(4) . 3_555 n
Sr O3 2.411(4) . -2_565 n
Sr O3 2.411(4) . -4_555 n
